data_4516498
loop_
_publ_author_name
'Kang, Gihaeng'
'Jeon, Youngeun'
'Lee, Kang Yeol'
'Kim, Jineun'
'Kim, Tae Ho'

_publ_section_title
;
 Reversible Luminescence Vapochromism and Crystal-to-Amorphous-to-Crystal
 Transformations of Pseudopolymorphic Cu(I) Coordination Polymers
;
_journal_issue 11
_journal_name_full 'Crystal Growth &amp; Design'
_journal_page_first 5183
_journal_paper_doi 10.1021/acs.cgd.5b01199
_journal_volume 15
_journal_year 2015
_chemical_formula_moiety 'C30 H38 Cu4 I4 N4 O4 S2, 0.5(C8 H10)'
_chemical_formula_sum 'C34 H43 Cu4 I4 N4 O4 S2'
_chemical_formula_weight 1397.60
_space_group_crystal_system monoclinic
_space_group_IT_number 14
_space_group_name_Hall '-P 2yn'
_space_group_name_H-M_alt 'P 1 21/n 1'
_atom_sites_solution_hydrogens geom
_audit_creation_method SHELXL-2013
_cell_angle_alpha 90
_cell_angle_beta 90.4753(10)
_cell_angle_gamma 90
_cell_formula_units_Z 4
_cell_length_a 10.5077(3)
_cell_length_b 23.0532(5)
_cell_length_c 18.4486(4)
_cell_measurement_reflns_used 9843
_cell_measurement_temperature 173(2)
_cell_measurement_theta_max 26.93
_cell_measurement_theta_min 2.24
_cell_volume 4468.76(19)
_computing_cell_refinement 'SAINT (Bruker, 2013)'
_computing_data_collection 'APEX2 (Bruker, 2013)'
_computing_data_reduction SAINT
_computing_molecular_graphics 'DIAMOND (Brandenburg, 2010)'
_computing_publication_material 'Bruker SHELXTL (Sheldrick, 2008)'
_computing_structure_refinement 'SHELXL-2013 (Sheldrick, 2015)'
_computing_structure_solution 'SHELXS-97 (Sheldrick, 2008)'
_diffrn_ambient_temperature 173(2)
_diffrn_measured_fraction_theta_full 1.000
_diffrn_measured_fraction_theta_max 1.000
_diffrn_measurement_device_type 'Bruker APEX-II CCD'
_diffrn_measurement_method '\f and \w scans'
_diffrn_radiation_type MoK\a
_diffrn_radiation_wavelength 0.71073
_diffrn_reflns_av_R_equivalents 0.0669
_diffrn_reflns_av_unetI/netI 0.0513
_diffrn_reflns_Laue_measured_fraction_full 1.000
_diffrn_reflns_Laue_measured_fraction_max 1.000
_diffrn_reflns_limit_h_max 12
_diffrn_reflns_limit_h_min -12
_diffrn_reflns_limit_k_max 27
_diffrn_reflns_limit_k_min -28
_diffrn_reflns_limit_l_max 22
_diffrn_reflns_limit_l_min -22
_diffrn_reflns_number 64705
_diffrn_reflns_point_group_measured_fraction_full 1.000
_diffrn_reflns_point_group_measured_fraction_max 1.000
_diffrn_reflns_theta_full 25.242
_diffrn_reflns_theta_max 25.998
_diffrn_reflns_theta_min 1.414
_exptl_absorpt_coefficient_mu 4.774
_exptl_absorpt_correction_T_max 0.911
_exptl_absorpt_correction_T_min 0.480
_exptl_absorpt_correction_type multi-scan
_exptl_absorpt_process_details 'SADABS (Bruker, 2013)'
_exptl_crystal_colour orange
_exptl_crystal_density_diffrn 2.077
_exptl_crystal_description plate
_exptl_crystal_F_000 2668
_exptl_crystal_size_max 0.180
_exptl_crystal_size_mid 0.040
_exptl_crystal_size_min 0.020
_refine_diff_density_max 0.869
_refine_diff_density_min -1.425
_refine_diff_density_rms 0.153
_refine_ls_extinction_method none
_refine_ls_goodness_of_fit_ref 1.088
_refine_ls_hydrogen_treatment constr
_refine_ls_matrix_type full
_refine_ls_number_parameters 472
_refine_ls_number_reflns 8781
_refine_ls_number_restraints 0
_refine_ls_restrained_S_all 1.088
_refine_ls_R_factor_all 0.0719
_refine_ls_R_factor_gt 0.0460
_refine_ls_shift/su_max 0.001
_refine_ls_shift/su_mean 0.000
_refine_ls_structure_factor_coef Fsqd
_refine_ls_weighting_details 'w=1/[\s^2^(Fo^2^)+(0.0125P)^2^+35.1809P] where P=(Fo^2^+2Fc^2^)/3'
_refine_ls_weighting_scheme calc
_refine_ls_wR_factor_gt 0.0839
_refine_ls_wR_factor_ref 0.0892
_reflns_Friedel_coverage 0.000
_reflns_number_gt 6538
_reflns_number_total 8781
_reflns_threshold_expression 'I > 2\s(I)'
_cod_data_source_file cg5b01199_si_002.cif
_cod_data_source_block CP3
_cod_original_sg_symbol_H-M 'P 21/n'
_cod_database_code 4516498
_shelx_space_group_comment
; 
The symmetry employed for this shelxl refinement is uniquely defined 
by the following loop, which should always be used as a source of 
symmetry information in preference to the above space-group names. 
They are only intended as comments. 
;
_shelx_estimated_absorpt_t_min 0.480
_shelx_estimated_absorpt_t_max 0.911
_shelxl_version_number 2013-3

loop_
_space_group_symop_operation_xyz
'x, y, z'
'-x+1/2, y+1/2, -z+1/2'
'-x, -y, -z'
'x-1/2, -y-1/2, z-1/2'

loop_
_atom_site_label
_atom_site_type_symbol
_atom_site_fract_x
_atom_site_fract_y
_atom_site_fract_z
_atom_site_U_iso_or_equiv
_atom_site_adp_type
_atom_site_occupancy
_atom_site_site_symmetry_order
_atom_site_calc_flag
_atom_site_refinement_flags_posn
_atom_site_refinement_flags_adp
Cu1 Cu 0.73983(9) 0.31242(4) 0.51512(5) 0.0307(2) Uani 1 1 d . .
Cu2 Cu 0.72744(9) 0.22914(4) 0.62734(5) 0.0296(2) Uani 1 1 d . .
Cu3 Cu 0.91364(10) 0.30618(5) 0.62576(5) 0.0370(3) Uani 1 1 d . .
Cu4 Cu 0.91339(10) 0.22834(4) 0.51355(5) 0.0369(3) Uani 1 1 d . .
I1 I 0.96780(5) 0.19120(2) 0.64578(2) 0.02990(13) Uani 1 1 d . .
I2 I 0.67156(5) 0.34122(2) 0.64958(2) 0.03094(13) Uani 1 1 d . .
I3 I 0.98754(5) 0.33701(2) 0.49534(3) 0.03204(13) Uani 1 1 d . .
I4 I 0.65951(5) 0.20315(2) 0.49228(2) 0.03000(13) Uani 1 1 d . .
S1 S 0.6270(2) 0.36643(10) 0.43190(10) 0.0365(5) Uani 1 1 d . .
S2 S 0.61187(18) 0.18400(8) -0.28305(9) 0.0256(4) Uani 1 1 d . .
O1 O 0.8185(5) 0.2050(3) 0.2539(3) 0.0415(15) Uani 1 1 d . .
O2 O 0.7879(6) 0.3990(3) 0.2058(3) 0.0410(15) Uani 1 1 d . .
O3 O 0.8130(5) 0.1540(3) -0.0665(3) 0.0399(14) Uani 1 1 d . .
O4 O 0.8048(6) 0.3484(3) -0.1147(3) 0.0430(15) Uani 1 1 d . .
N1 N 0.7903(6) 0.3050(3) 0.2474(3) 0.0309(16) Uani 1 1 d . .
N2 N 0.8070(6) 0.2485(3) -0.1083(3) 0.0333(16) Uani 1 1 d . .
N4 N 1.0160(7) 0.3434(3) 0.7040(4) 0.0414(18) Uani 1 1 d . .
N5 N 0.9850(6) 0.1772(3) 0.4375(3) 0.0365(17) Uani 1 1 d . .
C1 C 0.7166(11) 0.4682(4) 0.4879(5) 0.063(3) Uani 1 1 d . .
H1A H 0.6289 0.4772 0.5036 0.076 Uiso 1 1 calc R U
H1B H 0.7576 0.4442 0.5260 0.076 Uiso 1 1 calc R U
C2 C 0.7900(13) 0.5235(4) 0.4788(6) 0.079(4) Uani 1 1 d . .
H2A H 0.8798 0.5143 0.4679 0.094 Uiso 1 1 calc R U
H2B H 0.7884 0.5457 0.5248 0.094 Uiso 1 1 calc R U
C3 C 0.7335(13) 0.5610(5) 0.4173(6) 0.081(4) Uani 1 1 d . .
H3A H 0.6473 0.5743 0.4308 0.097 Uiso 1 1 calc R U
H3B H 0.7875 0.5957 0.4099 0.097 Uiso 1 1 calc R U
C4 C 0.7261(13) 0.5266(5) 0.3483(6) 0.079(4) Uani 1 1 d . .
H4A H 0.8133 0.5164 0.3328 0.095 Uiso 1 1 calc R U
H4B H 0.6870 0.5508 0.3098 0.095 Uiso 1 1 calc R U
C5 C 0.6486(11) 0.4711(4) 0.3569(5) 0.068(3) Uani 1 1 d . .
H5A H 0.6466 0.4494 0.3106 0.082 Uiso 1 1 calc R U
H5B H 0.5601 0.4807 0.3704 0.082 Uiso 1 1 calc R U
C6 C 0.7118(9) 0.4342(4) 0.4167(4) 0.045(2) Uani 1 1 d . .
H6 H 0.8008 0.4249 0.4018 0.054 Uiso 1 1 calc R U
C7 C 0.6439(8) 0.3304(4) 0.3451(4) 0.040(2) Uani 1 1 d . .
H7A H 0.5960 0.2935 0.3463 0.048 Uiso 1 1 calc R U
H7B H 0.6049 0.3551 0.3070 0.048 Uiso 1 1 calc R U
C8 C 0.7819(8) 0.3175(4) 0.3243(4) 0.037(2) Uani 1 1 d . .
H8A H 0.8361 0.3514 0.3362 0.045 Uiso 1 1 calc R U
H8B H 0.8136 0.2839 0.3525 0.045 Uiso 1 1 calc R U
C9 C 0.8100(7) 0.2496(4) 0.2194(4) 0.0322(19) Uani 1 1 d . .
C10 C 0.8159(7) 0.2573(3) 0.1389(4) 0.0265(17) Uani 1 1 d . .
C11 C 0.8077(7) 0.3162(3) 0.1240(4) 0.0251(17) Uani 1 1 d . .
C12 C 0.7956(7) 0.3476(4) 0.1943(4) 0.0319(19) Uani 1 1 d . .
C13 C 0.8231(7) 0.2155(3) 0.0853(4) 0.0279(18) Uani 1 1 d . .
H13 H 0.8307 0.1753 0.0954 0.034 Uiso 1 1 calc R U
C14 C 0.8184(7) 0.2375(4) 0.0156(4) 0.0275(18) Uani 1 1 d . .
C15 C 0.8110(6) 0.2963(3) 0.0003(4) 0.0226(16) Uani 1 1 d . .
C16 C 0.8078(7) 0.3376(4) 0.0543(4) 0.0293(18) Uani 1 1 d . .
H16 H 0.8059 0.3780 0.0442 0.035 Uiso 1 1 calc R U
C17 C 0.8131(7) 0.2058(4) -0.0545(4) 0.0305(19) Uani 1 1 d . .
C18 C 0.8081(7) 0.3034(4) -0.0802(4) 0.0297(18) Uani 1 1 d . .
C19 C 0.7859(7) 0.2334(4) -0.1840(4) 0.035(2) Uani 1 1 d . .
H19A H 0.8344 0.1978 -0.1957 0.042 Uiso 1 1 calc R U
H19B H 0.8173 0.2651 -0.2153 0.042 Uiso 1 1 calc R U
C20 C 0.6451(7) 0.2232(4) -0.1996(4) 0.0317(19) Uani 1 1 d . .
H20A H 0.6015 0.2612 -0.2019 0.038 Uiso 1 1 calc R U
H20B H 0.6083 0.2012 -0.1587 0.038 Uiso 1 1 calc R U
C21 C 0.6770(8) 0.1118(3) -0.2654(4) 0.0316(19) Uani 1 1 d . .
H21 H 0.7709 0.1151 -0.2573 0.038 Uiso 1 1 calc R U
C22 C 0.6175(9) 0.0822(4) -0.1999(4) 0.043(2) Uani 1 1 d . .
H22A H 0.6368 0.1049 -0.1557 0.051 Uiso 1 1 calc R U
H22B H 0.5239 0.0808 -0.2062 0.051 Uiso 1 1 calc R U
C23 C 0.6684(10) 0.0210(4) -0.1909(5) 0.052(3) Uani 1 1 d . .
H23A H 0.6266 0.0023 -0.1491 0.063 Uiso 1 1 calc R U
H23B H 0.7609 0.0226 -0.1807 0.063 Uiso 1 1 calc R U
C24 C 0.6444(11) -0.0152(4) -0.2590(5) 0.055(3) Uani 1 1 d . .
H24A H 0.6826 -0.0542 -0.2528 0.066 Uiso 1 1 calc R U
H24B H 0.5517 -0.0200 -0.2670 0.066 Uiso 1 1 calc R U
C25 C 0.7032(11) 0.0149(4) -0.3237(5) 0.060(3) Uani 1 1 d . .
H25A H 0.7967 0.0166 -0.3171 0.072 Uiso 1 1 calc R U
H25B H 0.6849 -0.0078 -0.3681 0.072 Uiso 1 1 calc R U
C26 C 0.6523(9) 0.0753(4) -0.3331(4) 0.045(2) Uani 1 1 d . .
H26A H 0.5597 0.0736 -0.3429 0.054 Uiso 1 1 calc R U
H26B H 0.6936 0.0938 -0.3752 0.054 Uiso 1 1 calc R U
C27 C 1.0632(8) 0.3627(4) 0.7522(4) 0.034(2) Uani 1 1 d . .
C28 C 1.1226(9) 0.3888(4) 0.8158(4) 0.050(2) Uani 1 1 d . .
H28A H 1.0602 0.3915 0.8548 0.075 Uiso 1 1 calc R U
H28B H 1.1534 0.4277 0.8037 0.075 Uiso 1 1 calc R U
H28C H 1.1944 0.3647 0.8318 0.075 Uiso 1 1 calc R U
C29 C 1.0068(8) 0.1439(4) 0.3943(4) 0.037(2) Uani 1 1 d . .
C30 C 1.0319(9) 0.0997(4) 0.3405(5) 0.052(3) Uani 1 1 d . .
H30A H 1.1222 0.1004 0.3277 0.077 Uiso 1 1 calc R U
H30B H 0.9801 0.1072 0.2971 0.077 Uiso 1 1 calc R U
H30C H 1.0102 0.0615 0.3602 0.077 Uiso 1 1 calc R U
C31 C 0.0701(12) 0.9554(4) 0.4727(5) 0.052(3) Uani 1 1 d . .
H31 H 0.1182 0.9241 0.4537 0.063 Uiso 1 1 calc R U
C32 C 0.1280(11) 0.9941(4) 0.5201(5) 0.056(3) Uani 1 1 d . .
C33 C 0.2651(12) 0.9876(5) 0.5410(6) 0.078(4) Uani 1 1 d . .
H33A H 0.3174 1.0119 0.5094 0.117 Uiso 1 1 calc R U
H33B H 0.2906 0.9470 0.5358 0.117 Uiso 1 1 calc R U
H33C H 0.2772 0.9998 0.5915 0.117 Uiso 1 1 calc R U
C34 C 0.0528(11) 1.0388(4) 0.5470(5) 0.055(3) Uani 1 1 d . .
H34 H 0.0892 1.0658 0.5801 0.066 Uiso 1 1 calc R U

loop_
_atom_site_aniso_label
_atom_site_aniso_U_11
_atom_site_aniso_U_22
_atom_site_aniso_U_33
_atom_site_aniso_U_23
_atom_site_aniso_U_13
_atom_site_aniso_U_12
Cu1 0.0349(6) 0.0380(6) 0.0193(5) -0.0021(4) 0.0016(4) -0.0002(5)
Cu2 0.0355(6) 0.0344(6) 0.0189(5) -0.0007(4) 0.0029(4) -0.0010(5)
Cu3 0.0413(6) 0.0483(7) 0.0214(5) -0.0057(4) -0.0006(4) -0.0097(5)
Cu4 0.0435(7) 0.0417(6) 0.0256(5) -0.0044(4) 0.0064(5) 0.0064(5)
I1 0.0281(3) 0.0401(3) 0.0216(2) -0.0005(2) 0.0023(2) 0.0053(2)
I2 0.0422(3) 0.0324(3) 0.0183(2) -0.0041(2) 0.0067(2) 0.0047(2)
I3 0.0301(3) 0.0431(3) 0.0229(3) 0.0022(2) 0.0034(2) -0.0076(2)
I4 0.0325(3) 0.0374(3) 0.0201(2) -0.0072(2) -0.0005(2) -0.0056(2)
S1 0.0353(12) 0.0532(14) 0.0212(10) 0.0001(9) 0.0019(9) 0.0027(10)
S2 0.0264(11) 0.0333(11) 0.0171(9) -0.0018(8) 0.0008(8) -0.0009(9)
O1 0.049(4) 0.058(4) 0.018(3) 0.004(3) -0.007(3) -0.006(3)
O2 0.051(4) 0.045(4) 0.027(3) -0.008(3) 0.002(3) -0.002(3)
O3 0.046(4) 0.045(4) 0.028(3) -0.011(3) -0.005(3) 0.007(3)
O4 0.059(4) 0.052(4) 0.018(3) 0.006(3) 0.001(3) -0.007(3)
N1 0.037(4) 0.044(4) 0.012(3) -0.005(3) 0.004(3) -0.007(3)
N2 0.034(4) 0.052(5) 0.014(3) -0.006(3) -0.001(3) -0.004(3)
N4 0.045(5) 0.048(5) 0.031(4) -0.007(3) 0.002(3) -0.013(4)
N5 0.034(4) 0.046(4) 0.030(4) 0.000(3) 0.010(3) 0.002(3)
C1 0.114(10) 0.042(6) 0.033(5) -0.004(4) -0.010(6) 0.015(6)
C2 0.127(11) 0.042(6) 0.066(7) 0.004(6) -0.016(7) -0.003(7)
C3 0.120(11) 0.050(7) 0.073(8) 0.013(6) -0.018(8) 0.000(7)
C4 0.126(11) 0.058(7) 0.053(7) 0.018(6) -0.005(7) -0.001(7)
C5 0.102(10) 0.061(7) 0.041(6) 0.013(5) -0.002(6) 0.019(7)
C6 0.063(7) 0.043(5) 0.029(5) 0.009(4) 0.009(4) 0.011(5)
C7 0.040(5) 0.061(6) 0.019(4) -0.001(4) -0.011(4) -0.014(4)
C8 0.042(5) 0.060(6) 0.010(3) -0.010(4) 0.000(3) -0.010(4)
C9 0.022(4) 0.051(6) 0.023(4) 0.003(4) 0.002(3) -0.005(4)
C10 0.023(4) 0.038(5) 0.018(4) 0.001(3) -0.002(3) -0.008(4)
C11 0.018(4) 0.041(5) 0.016(4) -0.003(3) 0.002(3) 0.002(3)
C12 0.029(5) 0.047(5) 0.019(4) -0.011(4) 0.003(3) -0.009(4)
C13 0.023(4) 0.041(5) 0.020(4) -0.002(3) 0.002(3) -0.007(4)
C14 0.016(4) 0.050(5) 0.016(4) -0.003(3) 0.002(3) -0.005(4)
C15 0.011(4) 0.036(5) 0.020(4) -0.002(3) 0.000(3) -0.002(3)
C16 0.020(4) 0.044(5) 0.023(4) 0.006(4) 0.003(3) -0.005(4)
C17 0.024(4) 0.048(5) 0.020(4) -0.008(4) 0.002(3) -0.002(4)
C18 0.022(4) 0.047(5) 0.020(4) -0.002(4) 0.002(3) -0.002(4)
C19 0.029(5) 0.060(6) 0.017(4) -0.007(4) 0.007(3) -0.007(4)
C20 0.027(5) 0.045(5) 0.023(4) -0.005(4) 0.004(3) 0.004(4)
C21 0.027(5) 0.039(5) 0.029(4) -0.001(4) 0.004(3) 0.000(4)
C22 0.057(6) 0.045(5) 0.026(4) 0.002(4) 0.006(4) -0.006(5)
C23 0.074(7) 0.037(5) 0.046(6) 0.020(4) 0.005(5) 0.000(5)
C24 0.087(8) 0.035(5) 0.043(5) 0.004(4) 0.009(5) -0.001(5)
C25 0.104(9) 0.036(6) 0.041(5) 0.007(4) 0.030(6) 0.015(5)
C26 0.067(7) 0.036(5) 0.033(5) -0.001(4) 0.016(4) 0.002(5)
C27 0.044(5) 0.034(5) 0.024(4) 0.000(4) -0.007(4) 0.005(4)
C28 0.067(7) 0.050(6) 0.033(5) -0.003(4) -0.013(5) 0.005(5)
C29 0.041(5) 0.040(5) 0.030(4) 0.003(4) 0.015(4) 0.006(4)
C30 0.070(7) 0.044(6) 0.041(5) -0.010(4) 0.021(5) 0.001(5)
C31 0.095(9) 0.028(5) 0.036(5) -0.005(4) 0.035(5) 0.004(5)
C32 0.084(8) 0.036(6) 0.047(6) 0.015(5) 0.020(6) 0.002(6)
C33 0.118(11) 0.060(8) 0.055(7) -0.005(6) 0.004(7) 0.007(7)
C34 0.081(8) 0.042(6) 0.043(6) -0.006(4) 0.023(6) 0.001(6)

loop_
_atom_type_symbol
_atom_type_description
_atom_type_scat_dispersion_real
_atom_type_scat_dispersion_imag
_atom_type_scat_source
C C 0.0033 0.0016 'International Tables Vol C Tables 4.2.6.8 and 6.1.1.4'
H H 0.0000 0.0000 'International Tables Vol C Tables 4.2.6.8 and 6.1.1.4'
N N 0.0061 0.0033 'International Tables Vol C Tables 4.2.6.8 and 6.1.1.4'
O O 0.0106 0.0060 'International Tables Vol C Tables 4.2.6.8 and 6.1.1.4'
S S 0.1246 0.1234 'International Tables Vol C Tables 4.2.6.8 and 6.1.1.4'
Cu Cu 0.3201 1.2651 'International Tables Vol C Tables 4.2.6.8 and 6.1.1.4'
I I -0.4742 1.8119 'International Tables Vol C Tables 4.2.6.8 and 6.1.1.4'

loop_
_geom_angle_atom_site_label_1
_geom_angle_atom_site_label_2
_geom_angle_atom_site_label_3
_geom_angle
_geom_angle_site_symmetry_1
_geom_angle_site_symmetry_3
S1 Cu1 Cu4 137.47(7) . .
S1 Cu1 I2 110.15(6) . .
Cu4 Cu1 I2 112.36(4) . .
S1 Cu1 I4 104.08(7) . .
Cu4 Cu1 I4 61.98(3) . .
I2 Cu1 I4 106.98(4) . .
S1 Cu1 I3 106.83(6) . .
Cu4 Cu1 I3 59.23(3) . .
I2 Cu1 I3 109.93(4) . .
I4 Cu1 I3 118.60(4) . .
S1 Cu1 Cu3 149.96(7) . .
Cu4 Cu1 Cu3 61.04(4) . .
I2 Cu1 Cu3 60.15(3) . .
I4 Cu1 Cu3 105.96(4) . .
I3 Cu1 Cu3 58.06(3) . .
S1 Cu1 Cu2 146.13(7) . .
Cu4 Cu1 Cu2 63.21(3) . .
I2 Cu1 Cu2 58.30(3) . .
I4 Cu1 Cu2 57.47(3) . .
I3 Cu1 Cu2 107.02(4) . .
Cu3 Cu1 Cu2 56.74(3) . .
S2 Cu2 Cu3 134.84(6) 1_556 .
S2 Cu2 I4 115.57(6) 1_556 .
Cu3 Cu2 I4 109.55(4) . .
S2 Cu2 I2 101.98(6) 1_556 .
Cu3 Cu2 I2 61.14(3) . .
I4 Cu2 I2 107.67(4) . .
S2 Cu2 I1 105.18(6) 1_556 .
Cu3 Cu2 I1 61.69(3) . .
I4 Cu2 I1 106.86(3) . .
I2 Cu2 I1 120.01(4) . .
S2 Cu2 Cu1 149.16(7) 1_556 .
Cu3 Cu2 Cu1 59.80(3) . .
I4 Cu2 Cu1 58.64(3) . .
I2 Cu2 Cu1 57.95(3) . .
I1 Cu2 Cu1 105.33(4) . .
S2 Cu2 Cu4 152.10(7) 1_556 .
Cu3 Cu2 Cu4 59.30(4) . .
I4 Cu2 Cu4 59.54(3) . .
I2 Cu2 Cu4 105.57(4) . .
I1 Cu2 Cu4 56.53(3) . .
Cu1 Cu2 Cu4 55.59(3) . .
N4 Cu3 I3 112.7(2) . .
N4 Cu3 Cu2 132.7(2) . .
I3 Cu3 Cu2 114.56(4) . .
N4 Cu3 I2 104.9(2) . .
I3 Cu3 I2 110.64(4) . .
Cu2 Cu3 I2 60.15(3) . .
N4 Cu3 Cu1 151.0(2) . .
I3 Cu3 Cu1 60.21(3) . .
Cu2 Cu3 Cu1 63.46(4) . .
I2 Cu3 Cu1 58.83(3) . .
N4 Cu3 I1 102.1(2) . .
I3 Cu3 I1 108.81(4) . .
Cu2 Cu3 I1 60.03(3) . .
I2 Cu3 I1 117.50(4) . .
Cu1 Cu3 I1 106.80(4) . .
N4 Cu3 Cu4 146.0(2) . .
I3 Cu3 Cu4 58.97(3) . .
Cu2 Cu3 Cu4 64.66(4) . .
I2 Cu3 Cu4 108.84(4) . .
Cu1 Cu3 Cu4 58.22(3) . .
I1 Cu3 Cu4 57.74(3) . .
N5 Cu4 I1 112.3(2) . .
N5 Cu4 I3 111.0(2) . .
I1 Cu4 I3 111.23(4) . .
N5 Cu4 Cu1 134.7(2) . .
I1 Cu4 Cu1 111.64(4) . .
I3 Cu4 Cu1 60.95(3) . .
N5 Cu4 Cu3 157.6(2) . .
I1 Cu4 Cu3 61.05(3) . .
I3 Cu4 Cu3 58.48(3) . .
Cu1 Cu4 Cu3 60.73(4) . .
N5 Cu4 I4 98.4(2) . .
I1 Cu4 I4 105.36(4) . .
I3 Cu4 I4 117.86(4) . .
Cu1 Cu4 I4 59.49(3) . .
Cu3 Cu4 I4 103.92(4) . .
N5 Cu4 Cu2 141.5(2) . .
I1 Cu4 Cu2 58.14(3) . .
I3 Cu4 Cu2 106.79(4) . .
Cu1 Cu4 Cu2 61.20(3) . .
Cu3 Cu4 Cu2 56.04(3) . .
I4 Cu4 Cu2 56.16(3) . .
Cu4 I1 Cu2 65.33(3) . .
Cu4 I1 Cu3 61.21(3) . .
Cu2 I1 Cu3 58.27(3) . .
Cu1 I2 Cu2 63.75(3) . .
Cu1 I2 Cu3 61.01(3) . .
Cu2 I2 Cu3 58.71(3) . .
Cu3 I3 Cu4 62.54(3) . .
Cu3 I3 Cu1 61.72(3) . .
Cu4 I3 Cu1 59.82(3) . .
Cu2 I4 Cu1 63.88(3) . .
Cu2 I4 Cu4 64.29(3) . .
Cu1 I4 Cu4 58.52(3) . .
C7 S1 C6 101.8(4) . .
C7 S1 Cu1 106.7(3) . .
C6 S1 Cu1 108.5(3) . .
C20 S2 C21 103.5(4) . .
C20 S2 Cu2 106.5(3) . 1_554
C21 S2 Cu2 109.9(2) . 1_554
C12 N1 C9 112.4(6) . .
C12 N1 C8 123.5(7) . .
C9 N1 C8 123.7(7) . .
C18 N2 C17 112.5(6) . .
C18 N2 C19 125.9(7) . .
C17 N2 C19 121.2(7) . .
C27 N4 Cu3 172.8(7) . .
C29 N5 Cu4 168.7(7) . .
C2 C1 C6 110.7(8) . .
C2 C1 H1A 109.5 . .
C6 C1 H1A 109.5 . .
C2 C1 H1B 109.5 . .
C6 C1 H1B 109.5 . .
H1A C1 H1B 108.1 . .
C1 C2 C3 111.3(10) . .
C1 C2 H2A 109.4 . .
C3 C2 H2A 109.4 . .
C1 C2 H2B 109.4 . .
C3 C2 H2B 109.4 . .
H2A C2 H2B 108.0 . .
C4 C3 C2 110.2(9) . .
C4 C3 H3A 109.6 . .
C2 C3 H3A 109.6 . .
C4 C3 H3B 109.6 . .
C2 C3 H3B 109.6 . .
H3A C3 H3B 108.1 . .
C3 C4 C5 112.3(9) . .
C3 C4 H4A 109.1 . .
C5 C4 H4A 109.1 . .
C3 C4 H4B 109.1 . .
C5 C4 H4B 109.1 . .
H4A C4 H4B 107.9 . .
C4 C5 C6 108.1(9) . .
C4 C5 H5A 110.1 . .
C6 C5 H5A 110.1 . .
C4 C5 H5B 110.1 . .
C6 C5 H5B 110.1 . .
H5A C5 H5B 108.4 . .
C1 C6 C5 110.0(8) . .
C1 C6 S1 108.7(6) . .
C5 C6 S1 112.1(7) . .
C1 C6 H6 108.7 . .
C5 C6 H6 108.7 . .
S1 C6 H6 108.7 . .
C8 C7 S1 114.2(5) . .
C8 C7 H7A 108.7 . .
S1 C7 H7A 108.7 . .
C8 C7 H7B 108.7 . .
S1 C7 H7B 108.7 . .
H7A C7 H7B 107.6 . .
N1 C8 C7 110.4(6) . .
N1 C8 H8A 109.6 . .
C7 C8 H8A 109.6 . .
N1 C8 H8B 109.6 . .
C7 C8 H8B 109.6 . .
H8A C8 H8B 108.1 . .
O1 C9 N1 126.4(7) . .
O1 C9 C10 128.1(8) . .
N1 C9 C10 105.5(7) . .
C13 C10 C11 122.8(7) . .
C13 C10 C9 129.1(7) . .
C11 C10 C9 108.0(6) . .
C16 C11 C10 122.4(7) . .
C16 C11 C12 129.6(7) . .
C10 C11 C12 107.9(6) . .
O2 C12 N1 124.6(7) . .
O2 C12 C11 129.5(7) . .
N1 C12 C11 105.8(7) . .
C14 C13 C10 114.1(7) . .
C14 C13 H13 122.9 . .
C10 C13 H13 122.9 . .
C13 C14 C15 123.4(7) . .
C13 C14 C17 129.0(8) . .
C15 C14 C17 107.5(6) . .
C16 C15 C14 121.9(7) . .
C16 C15 C18 130.0(7) . .
C14 C15 C18 108.1(6) . .
C11 C16 C15 115.3(7) . .
C11 C16 H16 122.4 . .
C15 C16 H16 122.4 . .
O3 C17 N2 124.2(7) . .
O3 C17 C14 130.0(7) . .
N2 C17 C14 105.8(7) . .
O4 C18 N2 126.2(7) . .
O4 C18 C15 127.9(7) . .
N2 C18 C15 105.9(7) . .
N2 C19 C20 111.0(6) . .
N2 C19 H19A 109.4 . .
C20 C19 H19A 109.4 . .
N2 C19 H19B 109.4 . .
C20 C19 H19B 109.4 . .
H19A C19 H19B 108.0 . .
C19 C20 S2 114.6(5) . .
C19 C20 H20A 108.6 . .
S2 C20 H20A 108.6 . .
C19 C20 H20B 108.6 . .
S2 C20 H20B 108.6 . .
H20A C20 H20B 107.6 . .
C26 C21 C22 109.5(7) . .
C26 C21 S2 107.2(5) . .
C22 C21 S2 113.1(6) . .
C26 C21 H21 109.0 . .
C22 C21 H21 109.0 . .
S2 C21 H21 109.0 . .
C23 C22 C21 110.8(7) . .
C23 C22 H22A 109.5 . .
C21 C22 H22A 109.5 . .
C23 C22 H22B 109.5 . .
C21 C22 H22B 109.5 . .
H22A C22 H22B 108.1 . .
C22 C23 C24 111.3(7) . .
C22 C23 H23A 109.4 . .
C24 C23 H23A 109.4 . .
C22 C23 H23B 109.4 . .
C24 C23 H23B 109.4 . .
H23A C23 H23B 108.0 . .
C25 C24 C23 109.3(8) . .
C25 C24 H24A 109.8 . .
C23 C24 H24A 109.8 . .
C25 C24 H24B 109.8 . .
C23 C24 H24B 109.8 . .
H24A C24 H24B 108.3 . .
C26 C25 C24 111.7(8) . .
C26 C25 H25A 109.3 . .
C24 C25 H25A 109.3 . .
C26 C25 H25B 109.3 . .
C24 C25 H25B 109.3 . .
H25A C25 H25B 108.0 . .
C25 C26 C21 111.1(7) . .
C25 C26 H26A 109.4 . .
C21 C26 H26A 109.4 . .
C25 C26 H26B 109.4 . .
C21 C26 H26B 109.4 . .
H26A C26 H26B 108.0 . .
N4 C27 C28 178.8(10) . .
C27 C28 H28A 109.5 . .
C27 C28 H28B 109.5 . .
H28A C28 H28B 109.5 . .
C27 C28 H28C 109.5 . .
H28A C28 H28C 109.5 . .
H28B C28 H28C 109.5 . .
N5 C29 C30 177.9(9) . .
C29 C30 H30A 109.5 . .
C29 C30 H30B 109.5 . .
H30A C30 H30B 109.5 . .
C29 C30 H30C 109.5 . .
H30A C30 H30C 109.5 . .
H30B C30 H30C 109.5 . .
C34 C31 C32 121.5(9) 3_576 .
C34 C31 H31 119.3 3_576 .
C32 C31 H31 119.3 . .
C31 C32 C34 117.0(10) . .
C31 C32 C33 121.1(10) . .
C34 C32 C33 122.0(11) . .
C32 C33 H33A 109.5 . .
C32 C33 H33B 109.5 . .
H33A C33 H33B 109.5 . .
C32 C33 H33C 109.5 . .
H33A C33 H33C 109.5 . .
H33B C33 H33C 109.5 . .
C31 C34 C32 121.6(10) 3_576 .
C31 C34 H34 119.2 3_576 .
C32 C34 H34 119.2 . .

loop_
_geom_bond_atom_site_label_1
_geom_bond_atom_site_label_2
_geom_bond_distance
_geom_bond_site_symmetry_2
Cu1 S1 2.299(2) .
Cu1 Cu4 2.6616(14) .
Cu1 I2 2.6718(10) .
Cu1 I4 2.6887(11) .
Cu1 I3 2.6917(11) .
Cu1 Cu3 2.7313(13) .
Cu1 Cu2 2.8272(13) .
Cu2 S2 2.307(2) 1_556
Cu2 Cu3 2.6428(14) .
Cu2 I4 2.6546(10) .
Cu2 I2 2.6820(11) .
Cu2 I1 2.6916(11) .
Cu2 Cu4 2.8797(13) .
Cu3 N4 1.989(7) .
Cu3 I3 2.6320(11) .
Cu3 I2 2.7083(12) .
Cu3 I1 2.7355(12) .
Cu3 Cu4 2.7396(13) .
Cu4 N5 1.984(7) .
Cu4 I1 2.6435(11) .
Cu4 I3 2.6457(12) .
Cu4 I4 2.7551(12) .
S1 C7 1.814(8) .
S1 C6 1.821(9) .
S2 C20 1.816(7) .
S2 C21 1.828(8) .
S2 Cu2 2.307(2) 1_554
O1 C9 1.213(9) .
O2 C12 1.205(9) .
O3 C17 1.215(9) .
O4 C18 1.218(9) .
N1 C12 1.389(10) .
N1 C9 1.393(10) .
N1 C8 1.451(8) .
N2 C18 1.368(10) .
N2 C17 1.399(10) .
N2 C19 1.455(9) .
N4 C27 1.107(9) .
N5 C29 1.134(9) .
C1 C2 1.501(14) .
C1 C6 1.531(11) .
C1 H1A 0.9900 .
C1 H1B 0.9900 .
C2 C3 1.542(14) .
C2 H2A 0.9900 .
C2 H2B 0.9900 .
C3 C4 1.502(14) .
C3 H3A 0.9900 .
C3 H3B 0.9900 .
C4 C5 1.524(14) .
C4 H4A 0.9900 .
C4 H4B 0.9900 .
C5 C6 1.541(12) .
C5 H5A 0.9900 .
C5 H5B 0.9900 .
C6 H6 1.0000 .
C7 C8 1.533(11) .
C7 H7A 0.9900 .
C7 H7B 0.9900 .
C8 H8A 0.9900 .
C8 H8B 0.9900 .
C9 C10 1.497(10) .
C10 C13 1.383(10) .
C10 C11 1.388(10) .
C11 C16 1.377(9) .
C11 C12 1.493(10) .
C13 C14 1.382(10) .
C13 H13 0.9500 .
C14 C15 1.387(10) .
C14 C17 1.486(10) .
C15 C16 1.380(10) .
C15 C18 1.494(9) .
C16 H16 0.9500 .
C19 C20 1.523(10) .
C19 H19A 0.9900 .
C19 H19B 0.9900 .
C20 H20A 0.9900 .
C20 H20B 0.9900 .
C21 C26 1.525(11) .
C21 C22 1.527(10) .
C21 H21 1.0000 .
C22 C23 1.516(12) .
C22 H22A 0.9900 .
C22 H22B 0.9900 .
C23 C24 1.527(12) .
C23 H23A 0.9900 .
C23 H23B 0.9900 .
C24 C25 1.518(12) .
C24 H24A 0.9900 .
C24 H24B 0.9900 .
C25 C26 1.500(11) .
C25 H25A 0.9900 .
C25 H25B 0.9900 .
C26 H26A 0.9900 .
C26 H26B 0.9900 .
C27 C28 1.455(11) .
C28 H28A 0.9800 .
C28 H28B 0.9800 .
C28 H28C 0.9800 .
C29 C30 1.448(11) .
C30 H30A 0.9800 .
C30 H30B 0.9800 .
C30 H30C 0.9800 .
C31 C34 1.345(14) 3_576
C31 C32 1.386(13) .
C31 H31 0.9500 .
C32 C34 1.392(13) .
C32 C33 1.496(15) .
C33 H33A 0.9800 .
C33 H33B 0.9800 .
C33 H33C 0.9800 .
C34 C31 1.345(14) 3_576
C34 H34 0.9500 .

loop_
_geom_torsion_atom_site_label_1
_geom_torsion_atom_site_label_2
_geom_torsion_atom_site_label_3
_geom_torsion_atom_site_label_4
_geom_torsion
_geom_torsion_site_symmetry_1
_geom_torsion_site_symmetry_4
C6 C1 C2 C3 56.3(13) . .
C1 C2 C3 C4 -54.9(14) . .
C2 C3 C4 C5 56.9(14) . .
C3 C4 C5 C6 -59.1(13) . .
C2 C1 C6 C5 -59.0(12) . .
C2 C1 C6 S1 177.9(8) . .
C4 C5 C6 C1 58.9(11) . .
C4 C5 C6 S1 180.0(7) . .
C7 S1 C6 C1 -175.2(7) . .
Cu1 S1 C6 C1 -62.8(7) . .
C7 S1 C6 C5 63.0(7) . .
Cu1 S1 C6 C5 175.4(6) . .
C6 S1 C7 C8 61.8(7) . .
Cu1 S1 C7 C8 -51.8(7) . .
C12 N1 C8 C7 82.0(9) . .
C9 N1 C8 C7 -106.5(9) . .
S1 C7 C8 N1 -163.2(6) . .
C12 N1 C9 O1 175.0(8) . .
C8 N1 C9 O1 2.6(12) . .
C12 N1 C9 C10 -6.0(8) . .
C8 N1 C9 C10 -178.3(7) . .
O1 C9 C10 C13 5.1(14) . .
N1 C9 C10 C13 -173.9(7) . .
O1 C9 C10 C11 -177.3(8) . .
N1 C9 C10 C11 3.7(8) . .
C13 C10 C11 C16 -0.9(12) . .
C9 C10 C11 C16 -178.7(7) . .
C13 C10 C11 C12 177.5(7) . .
C9 C10 C11 C12 -0.3(8) . .
C9 N1 C12 O2 -176.0(8) . .
C8 N1 C12 O2 -3.7(12) . .
C9 N1 C12 C11 5.8(8) . .
C8 N1 C12 C11 178.2(7) . .
C16 C11 C12 O2 -3.0(14) . .
C10 C11 C12 O2 178.8(8) . .
C16 C11 C12 N1 175.0(7) . .
C10 C11 C12 N1 -3.2(8) . .
C11 C10 C13 C14 -1.5(11) . .
C9 C10 C13 C14 175.9(7) . .
C10 C13 C14 C15 1.9(11) . .
C10 C13 C14 C17 -174.5(7) . .
C13 C14 C15 C16 0.1(11) . .
C17 C14 C15 C16 177.1(6) . .
C13 C14 C15 C18 179.8(7) . .
C17 C14 C15 C18 -3.1(8) . .
C10 C11 C16 C15 2.8(11) . .
C12 C11 C16 C15 -175.2(7) . .
C14 C15 C16 C11 -2.4(10) . .
C18 C15 C16 C11 177.9(7) . .
C18 N2 C17 O3 179.7(7) . .
C19 N2 C17 O3 6.8(12) . .
C18 N2 C17 C14 0.1(8) . .
C19 N2 C17 C14 -172.8(6) . .
C13 C14 C17 O3 -0.8(14) . .
C15 C14 C17 O3 -177.7(8) . .
C13 C14 C17 N2 178.8(7) . .
C15 C14 C17 N2 2.0(8) . .
C17 N2 C18 O4 179.3(8) . .
C19 N2 C18 O4 -8.2(13) . .
C17 N2 C18 C15 -2.0(8) . .
C19 N2 C18 C15 170.6(6) . .
C16 C15 C18 O4 1.6(13) . .
C14 C15 C18 O4 -178.1(8) . .
C16 C15 C18 N2 -177.1(7) . .
C14 C15 C18 N2 3.2(8) . .
C18 N2 C19 C20 -90.7(9) . .
C17 N2 C19 C20 81.2(9) . .
N2 C19 C20 S2 -162.7(6) . .
C21 S2 C20 C19 66.6(7) . .
Cu2 S2 C20 C19 -49.2(6) 1_554 .
C20 S2 C21 C26 179.6(6) . .
Cu2 S2 C21 C26 -67.0(6) 1_554 .
C20 S2 C21 C22 58.8(7) . .
Cu2 S2 C21 C22 172.2(5) 1_554 .
C26 C21 C22 C23 56.6(10) . .
S2 C21 C22 C23 176.1(6) . .
C21 C22 C23 C24 -57.4(10) . .
C22 C23 C24 C25 56.4(11) . .
C23 C24 C25 C26 -56.9(12) . .
C24 C25 C26 C21 58.3(11) . .
C22 C21 C26 C25 -57.1(10) . .
S2 C21 C26 C25 179.8(6) . .
C34 C31 C32 C34 0.7(15) 3_576 .
C34 C31 C32 C33 -179.2(9) 3_576 .
C31 C32 C34 C31 -0.7(15) . 3_576
C33 C32 C34 C31 179.2(9) . 3_576
